data_7200199
loop_
_publ_author_name
'Ramana, C. V.'
'Chatterjee, Soumitra'
'Durugkar, Kulbhushan A.'
'Gonnade, Rajesh G.'

_publ_section_title
;
 &#x201C;Click&#x201D; synthesis of isomeric compounds for assessing
 the efficiency of the bifurcated Br&#x22EF;NO2 synthon
;
_journal_issue 1
_journal_name_full CrystEngComm
_journal_page_first 143
_journal_paper_doi 10.1039/b809985e
_journal_volume 11
_journal_year 2009
_chemical_formula_moiety 'C14 H9 Br N4 O2'
_chemical_formula_sum 'C14 H9 Br N4 O2'
_chemical_formula_weight 345.16
_chemical_name_systematic
;
?
;
_space_group_IT_number 2
_symmetry_cell_setting triclinic
_symmetry_space_group_name_Hall '-P 1'
_symmetry_space_group_name_H-M 'P -1'
_atom_sites_solution_hydrogens geom
_atom_sites_solution_primary direct
_atom_sites_solution_secondary difmap
_audit_creation_method SHELXL-97
_cell_angle_alpha 91.2720(10)
_cell_angle_beta 98.9940(10)
_cell_angle_gamma 96.3090(10)
_cell_formula_units_Z 4
_cell_length_a 7.4402(6)
_cell_length_b 12.4535(10)
_cell_length_c 14.6016(12)
_cell_measurement_reflns_used 3070
_cell_measurement_temperature 297(2)
_cell_measurement_theta_max 22.83
_cell_measurement_theta_min 2.21
_cell_volume 1327.14(19)
_computing_cell_refinement 'BRUKER SAINT'
_computing_data_collection 'BRUKER SMART'
_computing_data_reduction 'BRUKER SAINT'
_computing_molecular_graphics SHELXTL
_computing_publication_material SHELXTL
_computing_structure_refinement 'SHELXL-97 (Sheldrick, 1997)'
_computing_structure_solution 'SHELXS-97 (Sheldrick, 1990)'
_diffrn_ambient_temperature 297(2)
_diffrn_measured_fraction_theta_full 0.995
_diffrn_measured_fraction_theta_max 0.995
_diffrn_measurement_device 'Bruker Smart APEX'
_diffrn_measurement_device_type 'CCD Area Detector'
_diffrn_measurement_method 'Phi and Omega Scan'
_diffrn_radiation_monochromator graphite
_diffrn_radiation_source 'fine-focus sealed tube'
_diffrn_radiation_type MoK\a
_diffrn_radiation_wavelength 0.71073
_diffrn_reflns_av_R_equivalents 0.0269
_diffrn_reflns_av_sigmaI/netI 0.0337
_diffrn_reflns_limit_h_max 8
_diffrn_reflns_limit_h_min -8
_diffrn_reflns_limit_k_max 14
_diffrn_reflns_limit_k_min -14
_diffrn_reflns_limit_l_max 17
_diffrn_reflns_limit_l_min -17
_diffrn_reflns_number 12926
_diffrn_reflns_theta_full 25.00
_diffrn_reflns_theta_max 25.00
_diffrn_reflns_theta_min 2.79
_exptl_absorpt_coefficient_mu 3.107
_exptl_absorpt_correction_T_max 0.7673
_exptl_absorpt_correction_T_min 0.4270
_exptl_absorpt_correction_type multi-scan
_exptl_absorpt_process_details 'bruker sadabs'
_exptl_crystal_colour orange
_exptl_crystal_density_diffrn 1.727
_exptl_crystal_density_method 'not measured'
_exptl_crystal_description plate
_exptl_crystal_F_000 688
_exptl_crystal_size_max 0.33
_exptl_crystal_size_mid 0.26
_exptl_crystal_size_min 0.09
_refine_diff_density_max 0.436
_refine_diff_density_min -0.291
_refine_diff_density_rms 0.058
_refine_ls_extinction_method none
_refine_ls_goodness_of_fit_ref 1.023
_refine_ls_hydrogen_treatment riding
_refine_ls_matrix_type full
_refine_ls_number_parameters 379
_refine_ls_number_reflns 4654
_refine_ls_number_restraints 0
_refine_ls_restrained_S_all 1.023
_refine_ls_R_factor_all 0.0492
_refine_ls_R_factor_gt 0.0342
_refine_ls_shift/su_max 0.002
_refine_ls_shift/su_mean 0.000
_refine_ls_structure_factor_coef Fsqd
_refine_ls_weighting_details 'calc w=1/[\s^2^(Fo^2^)+(0.0437P)^2^+0.1079P] where P=(Fo^2^+2Fc^2^)/3'
_refine_ls_weighting_scheme calc
_refine_ls_wR_factor_gt 0.0785
_refine_ls_wR_factor_ref 0.0847
_reflns_number_gt 3565
_reflns_number_total 4654
_reflns_threshold_expression >2sigma(I)
_cod_data_source_file b809985e.txt
_cod_data_source_block 14
_cod_depositor_comments
;
The following automatic conversions were performed:
'_symmetry_cell_setting' value 'Triclinic' changed to 'triclinic'
according to '/home/saulius/struct/CIF-dictionaries/cif_core.dic'
dictionary named 'cif_core.dic' version 2.4.1 from 2010-06-29.

Automatic conversion script
Id: cif_fix_enum 1527 2010-12-29 10:47:43Z saulius 
;
_cod_original_sg_symbol_H-M P-1
_cod_database_code 7200199

loop_
_symmetry_equiv_pos_as_xyz
'x, y, z'
'-x, -y, -z'

loop_
_atom_site_label
_atom_site_type_symbol
_atom_site_fract_x
_atom_site_fract_y
_atom_site_fract_z
_atom_site_U_iso_or_equiv
_atom_site_adp_type
_atom_site_occupancy
_atom_site_symmetry_multiplicity
_atom_site_calc_flag
_atom_site_refinement_flags
_atom_site_disorder_assembly
_atom_site_disorder_group
Br1 Br 0.92978(5) 0.14785(3) 1.41562(2) 0.06378(13) Uani 1 1 d . . .
N1 N 0.7855(3) 0.06145(17) 0.90669(15) 0.0416(5) Uani 1 1 d . . .
N2 N 0.8915(4) 0.15037(19) 0.94790(17) 0.0542(7) Uani 1 1 d . . .
N3 N 0.8994(4) 0.1414(2) 1.03725(17) 0.0555(7) Uani 1 1 d . . .
N4 N 0.5601(3) -0.1641(2) 0.62607(18) 0.0527(6) Uani 1 1 d . . .
O1 O 0.5054(3) -0.23470(17) 0.67432(16) 0.0698(6) Uani 1 1 d . . .
O2 O 0.5451(4) -0.1736(2) 0.54156(17) 0.0807(7) Uani 1 1 d . . .
C1 C 0.7270(4) -0.0028(2) 0.97081(19) 0.0447(7) Uani 1 1 d . . .
H1 H 0.6524 -0.0683 0.9604 0.054 Uiso 1 1 calc R . .
C2 C 0.7991(4) 0.0474(2) 1.05452(19) 0.0424(7) Uani 1 1 d . . .
C3 C 0.7835(4) 0.0136(2) 1.14885(19) 0.0424(7) Uani 1 1 d . . .
C4 C 0.7112(4) -0.0917(2) 1.1636(2) 0.0530(8) Uani 1 1 d . . .
H4 H 0.6687 -0.1399 1.1134 0.064 Uiso 1 1 calc R . .
C5 C 0.7028(4) -0.1241(3) 1.2530(2) 0.0583(8) Uani 1 1 d . . .
H5 H 0.6532 -0.1942 1.2622 0.070 Uiso 1 1 calc R . .
C6 C 0.7667(4) -0.0545(3) 1.3287(2) 0.0569(8) Uani 1 1 d . . .
H6 H 0.7622 -0.0773 1.3886 0.068 Uiso 1 1 calc R . .
C7 C 0.8371(4) 0.0490(2) 1.31376(19) 0.0482(7) Uani 1 1 d . . .
C8 C 0.8457(4) 0.0843(2) 1.22476(19) 0.0461(7) Uani 1 1 d . . .
H8 H 0.8929 0.1550 1.2161 0.055 Uiso 1 1 calc R . .
C9 C 0.7548(4) 0.0469(2) 0.80784(18) 0.0400(6) Uani 1 1 d . . .
C10 C 0.8066(4) 0.1312(2) 0.7547(2) 0.0504(7) Uani 1 1 d . . .
H10 H 0.8587 0.1973 0.7832 0.060 Uiso 1 1 calc R . .
C11 C 0.7813(4) 0.1180(2) 0.6590(2) 0.0549(8) Uani 1 1 d . . .
H11 H 0.8188 0.1748 0.6235 0.066 Uiso 1 1 calc R . .
C12 C 0.7011(4) 0.0214(2) 0.6163(2) 0.0488(7) Uani 1 1 d . . .
H12 H 0.6830 0.0117 0.5521 0.059 Uiso 1 1 calc R . .
C13 C 0.6484(4) -0.0603(2) 0.67122(19) 0.0411(6) Uani 1 1 d . . .
C14 C 0.6732(4) -0.0511(2) 0.76674(19) 0.0433(7) Uani 1 1 d . . .
H14 H 0.6366 -0.1084 0.8020 0.052 Uiso 1 1 calc R . .
Br1' Br 0.15469(5) 0.34673(3) 0.17677(2) 0.05838(12) Uani 1 1 d . . .
O1' O 0.4704(3) 0.75528(18) 0.91475(17) 0.0750(7) Uani 1 1 d . . .
O2' O 0.4251(4) 0.6924(2) 1.04611(17) 0.0841(8) Uani 1 1 d . . .
N1' N 0.2094(3) 0.45830(18) 0.67869(14) 0.0402(5) Uani 1 1 d . . .
N2' N 0.1364(4) 0.35989(19) 0.63845(17) 0.0540(7) Uani 1 1 d . . .
N3' N 0.1432(4) 0.36546(19) 0.55021(17) 0.0544(7) Uani 1 1 d . . .
N4' N 0.4116(4) 0.6848(2) 0.96165(19) 0.0555(7) Uani 1 1 d . . .
C1' C 0.2621(4) 0.5246(2) 0.61428(18) 0.0441(7) Uani 1 1 d . . .
H1' H 0.3157 0.5958 0.6237 0.053 Uiso 1 1 calc R . .
C2' C 0.2211(4) 0.4662(2) 0.53211(18) 0.0412(6) Uani 1 1 d . . .
C3' C 0.2521(4) 0.4954(2) 0.43892(19) 0.0421(6) Uani 1 1 d . . .
C4' C 0.3368(4) 0.5970(2) 0.4237(2) 0.0491(7) Uani 1 1 d . . .
H4' H 0.3724 0.6475 0.4729 0.059 Uiso 1 1 calc R . .
C5' C 0.3684(4) 0.6234(3) 0.3361(2) 0.0549(8) Uani 1 1 d . . .
H5' H 0.4266 0.6915 0.3270 0.066 Uiso 1 1 calc R . .
C6' C 0.3154(4) 0.5509(3) 0.2614(2) 0.0514(8) Uani 1 1 d . . .
H6' H 0.3354 0.5693 0.2022 0.062 Uiso 1 1 calc R . .
C7' C 0.2317(4) 0.4501(2) 0.27730(19) 0.0445(7) Uani 1 1 d . . .
C8' C 0.2000(4) 0.4213(2) 0.36454(18) 0.0431(7) Uani 1 1 d . . .
H8' H 0.1442 0.3526 0.3735 0.052 Uiso 1 1 calc R . .
C9' C 0.2234(4) 0.4759(2) 0.77687(18) 0.0408(6) Uani 1 1 d . . .
C10' C 0.1478(4) 0.3952(2) 0.8276(2) 0.0542(8) Uani 1 1 d . . .
H10' H 0.0902 0.3309 0.7979 0.065 Uiso 1 1 calc R . .
C11' C 0.1575(5) 0.4100(3) 0.9222(2) 0.0616(9) Uani 1 1 d . . .
H11' H 0.1064 0.3558 0.9563 0.074 Uiso 1 1 calc R . .
C12' C 0.2433(4) 0.5054(3) 0.9662(2) 0.0552(8) Uani 1 1 d . . .
H12' H 0.2498 0.5166 1.0298 0.066 Uiso 1 1 calc R . .
C13' C 0.3182(4) 0.5829(2) 0.91445(19) 0.0436(7) Uani 1 1 d . . .
C14' C 0.3108(4) 0.5717(2) 0.81978(19) 0.0426(7) Uani 1 1 d . . .
H14' H 0.3623 0.6263 0.7862 0.051 Uiso 1 1 calc R . .

loop_
_atom_site_aniso_label
_atom_site_aniso_U_11
_atom_site_aniso_U_22
_atom_site_aniso_U_33
_atom_site_aniso_U_23
_atom_site_aniso_U_13
_atom_site_aniso_U_12
Br1 0.0746(2) 0.0754(3) 0.03967(19) -0.00511(16) 0.01179(15) -0.00119(18)
N1 0.0483(14) 0.0360(13) 0.0379(13) -0.0018(10) 0.0056(10) -0.0046(11)
N2 0.0700(17) 0.0435(15) 0.0453(15) -0.0048(12) 0.0115(13) -0.0126(13)
N3 0.0692(17) 0.0475(15) 0.0455(15) -0.0066(12) 0.0100(13) -0.0116(13)
N4 0.0557(16) 0.0512(16) 0.0464(16) -0.0049(13) -0.0022(12) 0.0017(13)
O1 0.0931(17) 0.0443(13) 0.0625(15) 0.0058(11) -0.0034(13) -0.0120(12)
O2 0.109(2) 0.0729(17) 0.0499(15) -0.0141(12) 0.0030(13) -0.0189(14)
C1 0.0494(17) 0.0363(16) 0.0458(17) 0.0001(13) 0.0079(13) -0.0066(13)
C2 0.0441(16) 0.0396(16) 0.0429(16) -0.0020(13) 0.0085(13) 0.0005(13)
C3 0.0383(15) 0.0447(17) 0.0426(16) 0.0003(13) 0.0054(12) -0.0002(13)
C4 0.0546(18) 0.0491(19) 0.0526(19) 0.0018(15) 0.0067(14) -0.0033(15)
C5 0.058(2) 0.0499(19) 0.066(2) 0.0053(17) 0.0133(16) -0.0050(15)
C6 0.0558(19) 0.065(2) 0.0518(19) 0.0136(17) 0.0140(15) 0.0043(16)
C7 0.0478(17) 0.0559(19) 0.0399(17) 0.0025(14) 0.0074(13) 0.0014(14)
C8 0.0461(16) 0.0434(17) 0.0471(17) -0.0002(14) 0.0093(13) -0.0039(13)
C9 0.0400(15) 0.0389(16) 0.0400(16) -0.0018(12) 0.0062(12) 0.0008(12)
C10 0.0574(19) 0.0376(16) 0.0536(19) 0.0009(14) 0.0097(14) -0.0074(14)
C11 0.070(2) 0.0497(19) 0.0457(18) 0.0111(15) 0.0174(15) -0.0049(16)
C12 0.0522(18) 0.0574(19) 0.0358(16) 0.0023(14) 0.0063(13) 0.0025(15)
C13 0.0441(16) 0.0376(16) 0.0398(16) -0.0018(13) 0.0019(12) 0.0049(13)
C14 0.0467(16) 0.0377(16) 0.0442(16) 0.0049(13) 0.0057(13) 0.0008(13)
Br1' 0.0737(2) 0.0643(2) 0.03626(18) -0.00251(15) 0.00844(15) 0.00530(17)
O1' 0.0969(18) 0.0511(14) 0.0748(17) -0.0140(13) 0.0290(14) -0.0200(13)
O2' 0.116(2) 0.0752(17) 0.0521(15) -0.0174(13) 0.0038(14) -0.0098(15)
N1' 0.0476(13) 0.0374(13) 0.0335(12) 0.0004(10) 0.0064(10) -0.0041(10)
N2' 0.0752(18) 0.0420(14) 0.0405(14) -0.0008(11) 0.0079(12) -0.0101(13)
N3' 0.0778(18) 0.0421(14) 0.0395(14) -0.0023(11) 0.0092(12) -0.0093(13)
N4' 0.0632(17) 0.0531(17) 0.0494(17) -0.0097(14) 0.0107(13) 0.0031(13)
C1' 0.0517(17) 0.0389(16) 0.0400(16) 0.0016(13) 0.0090(13) -0.0045(13)
C2' 0.0447(16) 0.0403(16) 0.0368(15) 0.0009(12) 0.0042(12) -0.0001(13)
C3' 0.0430(16) 0.0437(16) 0.0392(16) 0.0035(13) 0.0065(12) 0.0031(13)
C4' 0.0553(18) 0.0427(17) 0.0482(18) 0.0010(14) 0.0110(14) -0.0024(14)
C5' 0.062(2) 0.0465(18) 0.056(2) 0.0107(15) 0.0155(16) -0.0019(15)
C6' 0.0539(18) 0.060(2) 0.0420(17) 0.0140(15) 0.0111(14) 0.0074(15)
C7' 0.0485(17) 0.0455(17) 0.0393(16) 0.0015(13) 0.0072(13) 0.0048(14)
C8' 0.0496(17) 0.0416(16) 0.0377(15) 0.0021(13) 0.0093(12) -0.0002(13)
C9' 0.0428(15) 0.0413(16) 0.0370(15) 0.0009(12) 0.0064(12) -0.0007(13)
C10' 0.064(2) 0.0475(18) 0.0464(18) 0.0027(14) 0.0080(15) -0.0140(15)
C11' 0.083(2) 0.057(2) 0.0412(18) 0.0105(15) 0.0146(16) -0.0162(17)
C12' 0.068(2) 0.060(2) 0.0349(16) 0.0004(15) 0.0074(14) -0.0018(17)
C13' 0.0441(16) 0.0434(17) 0.0412(16) -0.0052(13) 0.0059(13) -0.0019(13)
C14' 0.0434(16) 0.0405(16) 0.0440(17) 0.0039(13) 0.0102(13) -0.0003(13)

loop_
_atom_type_symbol
_atom_type_description
_atom_type_scat_dispersion_real
_atom_type_scat_dispersion_imag
_atom_type_scat_source
C C 0.0033 0.0016 'International Tables Vol C Tables 4.2.6.8 and 6.1.1.4'
H H 0.0000 0.0000 'International Tables Vol C Tables 4.2.6.8 and 6.1.1.4'
N N 0.0061 0.0033 'International Tables Vol C Tables 4.2.6.8 and 6.1.1.4'
O O 0.0106 0.0060 'International Tables Vol C Tables 4.2.6.8 and 6.1.1.4'
Br Br -0.2901 2.4595 'International Tables Vol C Tables 4.2.6.8 and 6.1.1.4'

loop_
_geom_angle_atom_site_label_1
_geom_angle_atom_site_label_2
_geom_angle_atom_site_label_3
_geom_angle
_geom_angle_site_symmetry_1
_geom_angle_site_symmetry_3
_geom_angle_publ_flag
C1 N1 N2 110.3(2) . . ?
C1 N1 C9 129.7(2) . . ?
N2 N1 C9 120.0(2) . . ?
N3 N2 N1 106.9(2) . . ?
N2 N3 C2 109.6(2) . . ?
O1 N4 O2 123.7(3) . . ?
O1 N4 C13 118.5(2) . . ?
O2 N4 C13 117.7(3) . . ?
N1 C1 C2 105.9(2) . . ?
C1 C2 N3 107.3(2) . . ?
C1 C2 C3 130.1(3) . . ?
N3 C2 C3 122.6(2) . . ?
C8 C3 C4 119.0(3) . . ?
C8 C3 C2 120.7(2) . . ?
C4 C3 C2 120.2(3) . . ?
C5 C4 C3 119.9(3) . . ?
C6 C5 C4 121.2(3) . . ?
C7 C6 C5 118.6(3) . . ?
C6 C7 C8 121.5(3) . . ?
C6 C7 Br1 120.4(2) . . ?
C8 C7 Br1 118.1(2) . . ?
C3 C8 C7 119.7(3) . . ?
C10 C9 C14 120.8(3) . . ?
C10 C9 N1 119.4(2) . . ?
C14 C9 N1 119.9(2) . . ?
C9 C10 C11 120.2(3) . . ?
C12 C11 C10 120.2(3) . . ?
C13 C12 C11 118.0(3) . . ?
C12 C13 C14 123.6(3) . . ?
C12 C13 N4 118.5(2) . . ?
C14 C13 N4 117.9(3) . . ?
C13 C14 C9 117.1(3) . . ?
C1' N1' N2' 110.1(2) . . ?
C1' N1' C9' 130.2(2) . . ?
N2' N1' C9' 119.7(2) . . ?
N3' N2' N1' 106.9(2) . . ?
N2' N3' C2' 109.7(2) . . ?
O1' N4' O2' 124.0(3) . . ?
O1' N4' C13' 118.4(2) . . ?
O2' N4' C13' 117.6(3) . . ?
N1' C1' C2' 106.0(2) . . ?
C1' C2' N3' 107.4(2) . . ?
C1' C2' C3' 130.5(2) . . ?
N3' C2' C3' 122.1(2) . . ?
C8' C3' C4' 119.0(3) . . ?
C8' C3' C2' 120.5(2) . . ?
C4' C3' C2' 120.5(3) . . ?
C5' C4' C3' 120.3(3) . . ?
C4' C5' C6' 121.2(3) . . ?
C7' C6' C5' 118.0(3) . . ?
C6' C7' C8' 121.9(3) . . ?
C6' C7' Br1' 119.8(2) . . ?
C8' C7' Br1' 118.2(2) . . ?
C7' C8' C3' 119.6(3) . . ?
C14' C9' C10' 120.9(3) . . ?
C14' C9' N1' 120.4(2) . . ?
C10' C9' N1' 118.7(2) . . ?
C11' C10' C9' 120.1(3) . . ?
C10' C11' C12' 119.8(3) . . ?
C13' C12' C11' 118.7(3) . . ?
C12' C13' C14' 123.4(3) . . ?
C12' C13' N4' 118.7(3) . . ?
C14' C13' N4' 117.9(3) . . ?
C13' C14' C9' 117.1(3) . . ?

loop_
_geom_bond_atom_site_label_1
_geom_bond_atom_site_label_2
_geom_bond_distance
_geom_bond_site_symmetry_2
_geom_bond_publ_flag
Br1 C7 1.901(3) . ?
N1 C1 1.338(3) . ?
N1 N2 1.357(3) . ?
N1 C9 1.430(3) . ?
N2 N3 1.305(3) . ?
N3 C2 1.368(4) . ?
N4 O1 1.214(3) . ?
N4 O2 1.223(3) . ?
N4 C13 1.475(4) . ?
C1 C2 1.364(4) . ?
C2 C3 1.467(4) . ?
C3 C8 1.387(4) . ?
C3 C4 1.396(4) . ?
C4 C5 1.384(4) . ?
C5 C6 1.379(4) . ?
C6 C7 1.373(4) . ?
C7 C8 1.390(4) . ?
C9 C10 1.376(4) . ?
C9 C14 1.381(4) . ?
C10 C11 1.384(4) . ?
C11 C12 1.373(4) . ?
C12 C13 1.370(4) . ?
C13 C14 1.379(4) . ?
Br1' C7' 1.906(3) . ?
O1' N4' 1.211(3) . ?
O2' N4' 1.222(3) . ?
N1' C1' 1.341(3) . ?
N1' N2' 1.365(3) . ?
N1' C9' 1.431(3) . ?
N2' N3' 1.300(3) . ?
N3' C2' 1.372(3) . ?
N4' C13' 1.479(4) . ?
C1' C2' 1.364(4) . ?
C2' C3' 1.462(4) . ?
C3' C8' 1.388(4) . ?
C3' C4' 1.390(4) . ?
C4' C5' 1.377(4) . ?
C5' C6' 1.380(4) . ?
C6' C7' 1.379(4) . ?
C7' C8' 1.380(4) . ?
C9' C14' 1.381(4) . ?
C9' C10' 1.383(4) . ?
C10' C11' 1.379(4) . ?
C11' C12' 1.379(4) . ?
C12' C13' 1.363(4) . ?
C13' C14' 1.378(4) . ?

loop_
_geom_hbond_atom_site_label_D
_geom_hbond_atom_site_label_H
_geom_hbond_atom_site_label_A
_geom_hbond_distance_DH
_geom_hbond_distance_HA
_geom_hbond_distance_DA
_geom_hbond_angle_DHA
_geom_hbond_site_symmetry_A
C8' H8' Br1 0.93 2.98 3.908(3) 172.1 1_454
C8 H8 Br1' 0.93 3.04 3.926(3) 160.8 1_656
C14' H14' O1 0.93 2.66 3.584(4) 173.4 1_565
C4' H4' O2 0.93 2.55 3.391(4) 150.9 1_565
C1' H1' O1 0.93 2.44 3.351(4) 167.1 1_565
C4 H4 O2' 0.93 2.67 3.478(4) 145.8 1_545
C1 H1 O1' 0.93 2.47 3.395(3) 172.8 1_545

loop_
_geom_torsion_atom_site_label_1
_geom_torsion_atom_site_label_2
_geom_torsion_atom_site_label_3
_geom_torsion_atom_site_label_4
_geom_torsion
_geom_torsion_site_symmetry_1
_geom_torsion_site_symmetry_2
_geom_torsion_site_symmetry_3
_geom_torsion_site_symmetry_4
_geom_torsion_publ_flag
C1 N1 N2 N3 0.2(3) . . . . ?
C9 N1 N2 N3 -178.5(2) . . . . ?
N1 N2 N3 C2 -0.1(3) . . . . ?
N2 N1 C1 C2 -0.2(3) . . . . ?
C9 N1 C1 C2 178.3(3) . . . . ?
N1 C1 C2 N3 0.1(3) . . . . ?
N1 C1 C2 C3 -178.9(3) . . . . ?
N2 N3 C2 C1 0.0(3) . . . . ?
N2 N3 C2 C3 179.1(3) . . . . ?
C1 C2 C3 C8 -170.5(3) . . . . ?
N3 C2 C3 C8 10.7(4) . . . . ?
C1 C2 C3 C4 11.7(5) . . . . ?
N3 C2 C3 C4 -167.2(3) . . . . ?
C8 C3 C4 C5 -0.2(4) . . . . ?
C2 C3 C4 C5 177.8(3) . . . . ?
C3 C4 C5 C6 -0.7(5) . . . . ?
C4 C5 C6 C7 0.9(5) . . . . ?
C5 C6 C7 C8 -0.3(5) . . . . ?
C5 C6 C7 Br1 -179.2(2) . . . . ?
C4 C3 C8 C7 0.8(4) . . . . ?
C2 C3 C8 C7 -177.1(3) . . . . ?
C6 C7 C8 C3 -0.6(4) . . . . ?
Br1 C7 C8 C3 178.4(2) . . . . ?
C1 N1 C9 C10 170.6(3) . . . . ?
N2 N1 C9 C10 -11.0(4) . . . . ?
C1 N1 C9 C14 -9.1(4) . . . . ?
N2 N1 C9 C14 169.2(3) . . . . ?
C14 C9 C10 C11 -1.5(4) . . . . ?
N1 C9 C10 C11 178.7(3) . . . . ?
C9 C10 C11 C12 1.3(5) . . . . ?
C10 C11 C12 C13 -0.2(4) . . . . ?
C11 C12 C13 C14 -0.7(4) . . . . ?
C11 C12 C13 N4 179.3(3) . . . . ?
O1 N4 C13 C12 -176.5(3) . . . . ?
O2 N4 C13 C12 3.0(4) . . . . ?
O1 N4 C13 C14 3.5(4) . . . . ?
O2 N4 C13 C14 -177.0(3) . . . . ?
C12 C13 C14 C9 0.5(4) . . . . ?
N4 C13 C14 C9 -179.5(2) . . . . ?
C10 C9 C14 C13 0.7(4) . . . . ?
N1 C9 C14 C13 -179.6(2) . . . . ?
C1' N1' N2' N3' -0.3(3) . . . . ?
C9' N1' N2' N3' -178.8(2) . . . . ?
N1' N2' N3' C2' 0.5(3) . . . . ?
N2' N1' C1' C2' 0.0(3) . . . . ?
C9' N1' C1' C2' 178.3(2) . . . . ?
N1' C1' C2' N3' 0.3(3) . . . . ?
N1' C1' C2' C3' -178.2(3) . . . . ?
N2' N3' C2' C1' -0.5(3) . . . . ?
N2' N3' C2' C3' 178.1(3) . . . . ?
C1' C2' C3' C8' 179.2(3) . . . . ?
N3' C2' C3' C8' 1.0(4) . . . . ?
C1' C2' C3' C4' 0.3(5) . . . . ?
N3' C2' C3' C4' -177.9(3) . . . . ?
C8' C3' C4' C5' 0.0(4) . . . . ?
C2' C3' C4' C5' 178.9(3) . . . . ?
C3' C4' C5' C6' 0.8(5) . . . . ?
C4' C5' C6' C7' -0.9(5) . . . . ?
C5' C6' C7' C8' 0.3(4) . . . . ?
C5' C6' C7' Br1' 179.8(2) . . . . ?
C6' C7' C8' C3' 0.5(4) . . . . ?
Br1' C7' C8' C3' -179.0(2) . . . . ?
C4' C3' C8' C7' -0.6(4) . . . . ?
C2' C3' C8' C7' -179.5(2) . . . . ?
C1' N1' C9' C14' -3.7(4) . . . . ?
N2' N1' C9' C14' 174.5(3) . . . . ?
C1' N1' C9' C10' 176.3(3) . . . . ?
N2' N1' C9' C10' -5.6(4) . . . . ?
C14' C9' C10' C11' 0.5(5) . . . . ?
N1' C9' C10' C11' -179.4(3) . . . . ?
C9' C10' C11' C12' -0.1(5) . . . . ?
C10' C11' C12' C13' -0.6(5) . . . . ?
C11' C12' C13' C14' 0.9(5) . . . . ?
C11' C12' C13' N4' -179.5(3) . . . . ?
O1' N4' C13' C12' -176.6(3) . . . . ?
O2' N4' C13' C12' 3.6(4) . . . . ?
O1' N4' C13' C14' 3.0(4) . . . . ?
O2' N4' C13' C14' -176.8(3) . . . . ?
C12' C13' C14' C9' -0.6(4) . . . . ?
N4' C13' C14' C9' 179.8(2) . . . . ?
C10' C9' C14' C13' -0.2(4) . . . . ?
N1' C9' C14' C13' 179.8(2) . . . . ?
